data_1535624
loop_
_publ_author_name
'Howell, R.C.'
'Perez, F.G.'
'Francesconi, L.C.'
'Horrocks, W.D.W.jr.'
'Jain, S.'
'Rheingold, A.L.'

_publ_section_title
;
 A new type of heteropolyoxometalates formed from lacunary
 polyoxotungstate ions and europium or yttrium cations
;
_journal_name_full 'Angew. Chem. Int. ed.'
_journal_page_first 4031
_journal_page_last 4034
_journal_volume 40
_journal_year 2001
_chemical_formula_sum 'H47 K15 Na6 O185 P4 W43 Y8'
_chemical_name_systematic
;
K15 Na6 (H3 O)9 ((P Y2 W10 O38)4 (W3 O14)) (H2 O)10
;
_space_group_IT_number 15
_symmetry_space_group_name_Hall '-C 2yc'
_symmetry_space_group_name_H-M 'C 1 2/c 1'
_cell_angle_alpha 90
_cell_angle_beta 96.271
_cell_angle_gamma 90
_cell_formula_units_Z 4
_cell_length_a 22.236
_cell_length_b 34.264
_cell_length_c 26.698
_cell_volume 20219.341
_citation_journal_id_ASTM ACIEF5
_cod_data_source_file Howell_ACIEF5_2001_757.cif
_cod_data_source_block H47K15Na6O185P4W43Y8
_cod_original_cell_volume 20219.34
_cod_database_code 1535624

loop_
_symmetry_equiv_pos_as_xyz
x,y,z
-x,y,-z+1/2
-x,-y,-z
x,-y,z-1/2
x+1/2,y+1/2,z
-x+1/2,y+1/2,-z+1/2
-x+1/2,-y+1/2,-z
x+1/2,-y+1/2,z-1/2

loop_
_atom_site_label
_atom_site_type_symbol
_atom_site_fract_x
_atom_site_fract_y
_atom_site_fract_z
_atom_site_occupancy
_atom_site_U_iso_or_equiv
W12 W+6 0 0.05783 0.75 1 0.0
W14 W+6 0.6722 0.01939 0.77814 1 0.0
O9 O-2 0.0222 0.3275 0.5052 1 0.0
O56 O-2 0.6966 0.1139 0.734 1 0.0
K6 K+1 0.7985 0.0397 0.3773 1 0.0
O92 O-2 0.9693 0.3188 0.3794 1 0.0
Y1 Y+3 0.09342 0.13951 0.68748 1 0.0
W7 W+6 0.10188 0.23972 0.62898 1 0.0
O21 O-2 0.103 0.1246 0.5293 1 0.0
O13 O-2 0.9554 0.2789 0.5612 1 0.0
O28 O-2 0.071 0.0725 0.4474 1 0.0
O69 O-2 0.724 -0.0208 0.7636 1 0.0
O8 O-2 0.8552 0.2323 0.3954 1 0.0
O84 O-2 0.5286 0.1857 0.793 1 0.0
O87 O-2 0 0.2523 0.75 1 0.0
O82 O-2 0.5253 -0.0087 0.6621 1 0.0
K5 K+1 0.0851 0.1115 0.3576 1 0.0
O15 O-2 0.1173 0.196 0.4984 1 0.0
O64 O-2 0.7588 -0.1025 0.7598 1 0.0
O70 O-2 0.7624 -0.0857 0.6583 1 0.0
O49 O-2 0.0831 -0.0563 0.6678 1 0.0
Na1 Na+1 0.0459 -0.1331 0.6438 1 0.0
O11 O-2 0.8963 0.1672 0.4514 1 0.0
O43 O-2 0.9267 0.008 0.5526 1 0.0
O48 O-2 0.0614 0.0073 0.7331 1 0.0
O72 O-2 0.6451 -0.0026 0.5265 1 0.0
O60 O-2 0.7232 0.0203 0.4564 1 0.0
O26 O-2 0.1409 0.2795 0.6545 1 0.0
O4 O-2 0.0558 0.1848 0.5868 1 0.0
W6 W+6 0.93694 0.26036 0.62541 1 0.0
O5 O-2 0.937 0.2704 0.463 1 0.0
O31 O-2 0.918 0.2236 0.6729 1 0.0
W16 W+6 0.77414 -0.05654 0.5977 1 0.0
O45 O-2 0.9657 0.0408 0.686 1 0.0
O79 O-2 0.461 0.0468 0.6012 1 0.0
O81 O-2 0.5399 -0.0057 0.5656 1 0.0
W20 W+6 0.58728 -0.04662 0.68637 1 0.0
P1 P+5 0.9923 0.1828 0.5552 1 0.0
O62 O-2 0.575 0.1344 0.7246 1 0.0
O6 O-2 0.0566 0.2581 0.4594 1 0.0
O46 O-2 0.9612 -0.04 0.6778 1 0.0
O73 O-2 0.5782 0.0674 0.5792 1 0.0
O24 O-2 0.756 0.2097 0.5492 1 0.0
O83 O-2 0.5773 -0.0667 0.6195 1 0.0
O67 O-2 0.6376 0.1137 0.6428 1 0.0
O61 O-2 0.606 0.14 0.5441 1 0.0
O34 O-2 0.0222 0.0661 0.536 1 0.0
O10 O-2 0.1008 0.2034 0.3942 1 0.0
O63 O-2 0.6602 0.0081 0.8398 1 0.0
O18 O-2 0.8561 0.2499 0.5922 1 0.0
W13 W+6 0.77529 0.08431 0.73324 1 0.0
W2 W+6 0.01241 0.27862 0.51211 1 0.0
O39 O-2 0.8926 0.1581 0.7263 1 0.0
O1 O-2 0.9897 0.2106 0.5085 1 0.0
O17 O-2 0.8405 0.1513 0.5314 1 0.0
O86 O-2 0.418 -0.0513 0.6249 1 0.0
Na2 Na+1 0.6655 0.0513 0.9307 1 0.0
O54 O-2 0.7807 0.0631 0.5347 1 0.0
O51 O-2 0.8201 0.0423 0.7288 1 0.0
O27 O-2 0.2213 0.1581 0.5423 1 0.0
O44 O-2 0.0363 0.0102 0.6195 1 0.0
O2 O-2 0.979 0.1415 0.5356 1 0.0
O68 O-2 0.6174 0.0632 0.7657 1 0.0
K7 K+1 0.0345 0.3768 0.4307 1 0.0
O19 O-2 0.0183 0.2529 0.6422 1 0.0
O25 O-2 0.9237 0.3024 0.6559 1 0.0
O3 O-2 0.9417 0.196 0.5869 1 0.0
Y4 Y+3 0.87952 0.00231 0.68906 1 0.0
W18 W+6 0.649 0.10386 0.57352 1 0.0
K1 K+1 0.5 0.0297 0.75 1 0.0
W9 W+6 0.03644 0.10043 0.48892 1 0.0
O32 O-2 0.1137 0.2054 0.6771 1 0.0
O40 O-2 0.9152 0.1179 0.6364 1 0.0
O12 O-2 0.86 0.2236 0.5012 1 0.0
W3 W+6 0.05928 0.20193 0.44479 1 0.0
W15 W+6 0.7536 -0.06126 0.72084 1 0.0
O91 O-2 0.85 0.2645 0.7405 1 0.0
W4 W+6 0.88795 0.1182 0.4867 1 0.0
O75 O-2 0.6092 -0.0096 0.7389 1 0.0
O59 O-2 0.8466 -0.0394 0.6234 1 0.0
O55 O-2 0.723 0.1264 0.5791 1 0.0
O42 O-2 0.0518 0.098 0.6301 1 0.0
O77 O-2 0.6831 -0.0632 0.581 1 0.0
K9 K+1 0.6569 0.1929 0.4859 1 0.0
O90 O-2 0.8101 0.9461 0.4652 1 0.0
K3 K+1 0.4456 -0.0484 0.5269 1 0.0
O7 O-2 0.9772 0.2123 0.4093 1 0.0
O38 O-2 0.6311 0.0002 0.6356 1 0.0
O65 O-2 0.793 -0.0938 0.56 1 0.0
O29 O-2 0.8961 0.086 0.5399 1 0.0
W8 W+6 0.14959 0.16571 0.56139 1 0.0
O89 O-2 0.3067 0.2236 0.4931 1 0.0
Na3 Na+1 0.2238 0.1782 0.4384 1 0.0
O35 O-2 0.6923 0.0456 0.696 1 0.0
O22 O-2 0.9542 0.097 0.4561 1 0.0
K4 K+1 0.9401 0.378 0.6896 1 0.0
O74 O-2 0.5616 0.0635 0.6731 1 0.0
W1 W+6 0.90813 0.22092 0.44433 1 0.0
O30 O-2 0.8394 0.176 0.6214 1 0.0
O50 O-2 0.8628 0.0442 0.6219 1 0.0
O66 O-2 0.6619 0.0727 0.5158 1 0.0
O37 O-2 0.7049 0.0472 0.6038 1 0.0
O53 O-2 0.8176 0.1137 0.7774 1 0.0
W22 W+6 0.53529 0.03245 0.61563 1 0.0
Y3 Y+3 0.82066 0.10456 0.59671 1 0.0
O85 O-2 0.7538 -0.0904 0.376 1 0.0
O52 O-2 0.7858 0.1059 0.6746 1 0.0
O41 O-2 0.9998 0.166 0.6842 1 0.0
W19 W+6 0.62004 0.0979 0.70809 1 0.0
O47 O-2 0.9458 0.09 0.7677 1 0.0
O23 O-2 0.8295 0.0984 0.4469 1 0.0
Y2 Y+3 0.96632 0.06285 0.60432 1 0.0
W10 W+6 0.92119 0.16568 0.66906 1 0.0
O16 O-2 0.0366 0.1506 0.4469 1 0.0
W11 W+6 0.03431 -0.01802 0.67474 1 0.0
P2 P+5 0.694 0.02056 0.6473 1 0.0
O71 O-2 0.76 -0.0137 0.5518 1 0.0
O80 O-2 0.546 -0.0798 0.716 1 0.0
O76 O-2 0.6649 -0.0652 0.6977 1 0.0
W5 W+6 0.83232 0.20223 0.55959 1 0.0
O58 O-2 0.8303 -0.0437 0.729 1 0.0
W17 W+6 0.72019 0.03008 0.52037 1 0.0
O33 O-2 0.1551 0.1435 0.622 1 0.0
O20 O-2 0.1617 0.2173 0.5902 1 0.0
O57 O-2 0.7353 0.0547 0.7874 1 0.0
W21 W+6 0.60909 -0.04162 0.56149 1 0.0
O88 O-2 0.8944 0.013 0.4517 1 0.0
O36 O-2 0.7444 -0.011 0.6569 1 0.0
O93 O-2 0.8375 -0.0381 0.36 1 0.0
O14 O-2 0.0717 0.2654 0.5622 1 0.0
O78 O-2 0.5785 -0.0733 0.516 1 0.0
K8 K+1 0.7281 0.1815 0.6649 1 0.0
